data_4089509
loop_
_publ_author_name
'Honz\'i\<cek, Jan'
'Vinkl\'arek, Jarom\'ir'
'Erben, Milan'
'Lodinsk\'y, Jakub'
'Dost\'al, Libor'
'Pad\<elkov\'a, Zde\<nka'

_publ_section_title
;
 Toward the Synthesis of Indenyl Molybdenum Compound
 [(\h3-Ind)(\h5-Cp)Mo(CO)2]: Modified Compounds and Structure of a
 Previously Unrecognized Intermediate
;
_journal_issue 12
_journal_name_full Organometallics
_journal_page_first 3502
_journal_paper_doi 10.1021/om400305z
_journal_volume 32
_journal_year 2013
_chemical_formula_moiety 'C20 H16 Mo O6'
_chemical_formula_sum 'C20 H16 Mo O6'
_chemical_formula_weight 448.27
_space_group_IT_number 29
_space_group_name_Hall 'P 2c -2ac'
_space_group_name_H-M_alt 'P c a 21'
_symmetry_cell_setting orthorhombic
_symmetry_space_group_name_Hall 'P 2c -2ac'
_symmetry_space_group_name_H-M 'P c a 21'
_atom_sites_solution_hydrogens geom
_atom_sites_solution_primary direct
_atom_sites_solution_secondary difmap
_audit_creation_method SHELXL-97
_cell_angle_alpha 90
_cell_angle_beta 90
_cell_angle_gamma 90
_cell_formula_units_Z 4
_cell_length_a 13.4278(4)
_cell_length_b 9.6691(6)
_cell_length_c 13.9010(5)
_cell_measurement_reflns_used 15222
_cell_measurement_temperature 150(1)
_cell_measurement_theta_max 27.5
_cell_measurement_theta_min 1
_cell_volume 1804.83(14)
_computing_cell_refinement 'COLLECT and DENZO'
_computing_data_collection 'COLLECT (Hooft, 1998) and DENZO (Otwinowski & Minor, 1997)'
_computing_data_reduction 'COLLECT and DENZO'
_computing_molecular_graphics 'PLATON (Spek, 2003)'
_computing_publication_material 'SHELXL-97 (Sheldrick, 2008)'
_computing_structure_refinement 'SHELXL-97 (Sheldrick, 1997)'
_computing_structure_solution 'SIR92 (Altomare et al., 1994)'
_diffrn_ambient_temperature 150(1)
_diffrn_detector_area_resol_mean 9.091
_diffrn_measured_fraction_theta_full 0.998
_diffrn_measured_fraction_theta_max 0.998
_diffrn_measurement_device_type 'Bruker Nonius KappaCCD area detector'
_diffrn_measurement_method '\f and \w scans to fill the Ewald sphere'
_diffrn_radiation_monochromator graphite
_diffrn_radiation_source 'fine-focus sealed tube'
_diffrn_radiation_type MoK\a
_diffrn_radiation_wavelength 0.71073
_diffrn_reflns_av_R_equivalents 0.0412
_diffrn_reflns_av_sigmaI/netI 0.0328
_diffrn_reflns_limit_h_max 17
_diffrn_reflns_limit_h_min -16
_diffrn_reflns_limit_k_max 12
_diffrn_reflns_limit_k_min -12
_diffrn_reflns_limit_l_max 18
_diffrn_reflns_limit_l_min -16
_diffrn_reflns_number 15186
_diffrn_reflns_theta_full 27.50
_diffrn_reflns_theta_max 27.50
_diffrn_reflns_theta_min 2.60
_diffrn_standards_number 0
_exptl_absorpt_coefficient_mu 0.761
_exptl_absorpt_correction_T_max 0.928
_exptl_absorpt_correction_T_min 0.869
_exptl_absorpt_correction_type integration
_exptl_absorpt_process_details
;
Gaussian integration (Coppens, 1970)
;
_exptl_crystal_colour red
_exptl_crystal_density_diffrn 1.650
_exptl_crystal_density_method 'not measured'
_exptl_crystal_description block
_exptl_crystal_F_000 904
_exptl_crystal_size_max 0.28
_exptl_crystal_size_mid 0.23
_exptl_crystal_size_min 0.16
_refine_diff_density_max 0.455
_refine_diff_density_min -0.403
_refine_diff_density_rms 0.079
_refine_ls_abs_structure_details 'Flack H D (1983), Acta Cryst. A39, 876-881'
_refine_ls_abs_structure_Flack -0.03(4)
_refine_ls_extinction_method none
_refine_ls_goodness_of_fit_ref 1.137
_refine_ls_hydrogen_treatment constr
_refine_ls_matrix_type full
_refine_ls_number_parameters 244
_refine_ls_number_reflns 3926
_refine_ls_number_restraints 1
_refine_ls_restrained_S_all 1.137
_refine_ls_R_factor_all 0.0420
_refine_ls_R_factor_gt 0.0312
_refine_ls_shift/su_max 0.002
_refine_ls_shift/su_mean 0.000
_refine_ls_structure_factor_coef Fsqd
_refine_ls_weighting_details 'calc w=1/[\s^2^(Fo^2^)+(0.0224P)^2^+1.8154P] where P=(Fo^2^+2Fc^2^)/3'
_refine_ls_weighting_scheme calc
_refine_ls_wR_factor_gt 0.0627
_refine_ls_wR_factor_ref 0.0678
_reflns_number_gt 3447
_reflns_number_total 3926
_reflns_threshold_expression >2sigma(I)
_cod_data_source_file om400305z_si_002.cif
_cod_data_source_block 15
_cod_database_code 4089509

loop_
_symmetry_equiv_pos_as_xyz
'x, y, z'
'-x, -y, z+1/2'
'-x+1/2, y, z+1/2'
'x+1/2, -y, z'

loop_
_atom_site_label
_atom_site_type_symbol
_atom_site_fract_x
_atom_site_fract_y
_atom_site_fract_z
_atom_site_U_iso_or_equiv
_atom_site_adp_type
_atom_site_occupancy
_atom_site_symmetry_multiplicity
_atom_site_calc_flag
_atom_site_refinement_flags
Mo1 Mo 0.846191(17) 0.89415(2) 0.66734(3) 0.01829(7) Uani 1 1 d .
O4 O 1.0017(2) 0.6613(3) 0.8430(2) 0.0410(7) Uani 1 1 d .
C12 C 0.7364(4) 0.8495(6) 0.5375(3) 0.0276(11) Uani 1 1 d .
H12 H 0.7036 0.9340 0.5327 0.033 Uiso 1 1 d R
O6 O 1.0714(2) 0.9401(4) 0.6239(3) 0.0517(9) Uani 1 1 d .
C18 C 0.7742(3) 0.6291(4) 0.5890(3) 0.0301(9) Uani 1 1 d .
C5 C 0.7464(3) 0.9684(4) 0.7947(2) 0.0240(8) Uani 1 1 d .
H5 H 0.7035 1.0428 0.7858 0.029 Uiso 1 1 d R
C11 C 0.8371(3) 0.8239(5) 0.5119(3) 0.0273(9) Uani 1 1 d .
H11 H 0.8763 0.8765 0.4706 0.033 Uiso 1 1 d R
C13 C 0.6934(3) 0.7205(4) 0.5734(3) 0.0310(9) Uani 1 1 d .
O3 O 1.0407(3) 0.8680(4) 0.9079(3) 0.0607(11) Uani 1 1 d .
C8 C 0.9854(3) 0.7937(5) 0.8607(3) 0.0327(9) Uani 1 1 d .
C2 C 0.8869(3) 0.8393(5) 0.8246(3) 0.0261(9) Uani 1 1 d .
C19 C 0.8396(3) 1.0814(4) 0.6130(3) 0.0345(9) Uani 1 1 d .
C10 C 0.8654(3) 0.7031(4) 0.5619(3) 0.0285(8) Uani 1 1 d .
H10 H 0.9303 0.6751 0.5749 0.034 Uiso 1 1 d R
C3 C 0.8063(3) 0.7476(4) 0.8024(3) 0.0259(8) Uani 1 1 d .
H3 H 0.8101 0.6516 0.8007 0.031 Uiso 1 1 d R
C17 C 0.7584(4) 0.4968(4) 0.6236(3) 0.0468(12) Uani 1 1 d .
H17 H 0.8112 0.4361 0.6333 0.056 Uiso 1 1 d R
C14 C 0.5969(3) 0.6787(6) 0.5943(3) 0.0437(12) Uani 1 1 d .
H14 H 0.5431 0.7376 0.5845 0.052 Uiso 1 1 d R
C20 C 0.9878(3) 0.9236(4) 0.6380(3) 0.0315(10) Uani 1 1 d .
C15 C 0.5827(4) 0.5454(6) 0.6305(4) 0.0598(15) Uani 1 1 d .
H15 H 0.5187 0.5160 0.6458 0.072 Uiso 1 1 d R
C4 C 0.7209(3) 0.8267(5) 0.7833(3) 0.0240(10) Uani 1 1 d .
H4 H 0.6586 0.7925 0.7663 0.029 Uiso 1 1 d R
C9 C 1.0921(4) 0.6051(5) 0.8855(4) 0.0485(12) Uani 1 1 d .
H9A H 1.0861 0.6026 0.9543 0.058 Uiso 1 1 d R
H9B H 1.1021 0.5129 0.8616 0.058 Uiso 1 1 d R
H9C H 1.1478 0.6619 0.8679 0.058 Uiso 1 1 d R
C16 C 0.6604(5) 0.4569(5) 0.6438(4) 0.0619(17) Uani 1 1 d .
H16 H 0.6480 0.3681 0.6666 0.074 Uiso 1 1 d R
O2 O 0.8377(2) 1.2080(3) 0.8650(3) 0.0546(10) Uani 1 1 d .
O1 O 0.9902(2) 1.1319(3) 0.8338(3) 0.0493(9) Uani 1 1 d .
C1 C 0.8491(3) 0.9783(4) 0.8220(3) 0.0251(8) Uani 1 1 d .
C6 C 0.9016(3) 1.1103(5) 0.8421(3) 0.0326(9) Uani 1 1 d .
O5 O 0.8359(3) 1.1933(3) 0.5854(3) 0.0595(11) Uani 1 1 d .
C7 C 0.8800(4) 1.3428(5) 0.8828(5) 0.0665(18) Uani 1 1 d .
H7A H 0.9220 1.3684 0.8297 0.080 Uiso 1 1 d R
H7B H 0.8272 1.4090 0.8892 0.080 Uiso 1 1 d R
H7C H 0.9187 1.3411 0.9408 0.080 Uiso 1 1 d R

loop_
_atom_site_aniso_label
_atom_site_aniso_U_11
_atom_site_aniso_U_22
_atom_site_aniso_U_33
_atom_site_aniso_U_23
_atom_site_aniso_U_13
_atom_site_aniso_U_12
Mo1 0.01644(11) 0.02372(12) 0.01472(11) 0.0016(2) 0.0005(2) 0.00003(11)
O4 0.0333(15) 0.0458(19) 0.0440(18) -0.0073(15) -0.0139(13) 0.0138(14)
C12 0.025(2) 0.036(3) 0.021(2) -0.0048(18) -0.0019(16) 0.005(2)
O6 0.0225(15) 0.070(2) 0.062(2) 0.0091(17) 0.0101(14) -0.0124(15)
C18 0.035(2) 0.026(2) 0.029(2) -0.0108(16) 0.0008(17) -0.0019(17)
C5 0.0188(17) 0.038(2) 0.0153(17) -0.0032(15) 0.0023(14) -0.0005(16)
C11 0.034(2) 0.032(2) 0.0150(18) -0.0032(17) 0.0012(17) 0.003(2)
C13 0.0271(19) 0.041(2) 0.025(2) -0.0141(18) -0.0018(15) -0.0028(18)
O3 0.050(2) 0.049(2) 0.083(3) 0.0098(19) -0.045(2) -0.0035(17)
C8 0.027(2) 0.041(2) 0.030(2) 0.0127(19) -0.0057(17) -0.0022(18)
C2 0.026(2) 0.037(2) 0.0149(18) 0.0040(16) -0.0003(17) -0.004(2)
C19 0.042(2) 0.035(2) 0.027(2) -0.0011(17) 0.0081(18) 0.004(2)
C10 0.026(2) 0.031(2) 0.028(2) -0.0106(17) -0.0009(16) 0.0069(17)
C3 0.031(2) 0.032(2) 0.0141(18) 0.0048(16) 0.0026(15) -0.0052(19)
C17 0.065(3) 0.026(2) 0.050(3) -0.011(2) 0.004(2) -0.006(2)
C14 0.026(2) 0.064(3) 0.041(3) -0.022(2) -0.0016(19) -0.009(2)
C20 0.032(2) 0.034(2) 0.028(2) 0.0030(15) 0.0003(14) -0.0043(16)
C15 0.051(3) 0.072(4) 0.056(3) -0.028(3) 0.014(2) -0.034(3)
C4 0.0162(18) 0.042(3) 0.0137(19) 0.0014(18) 0.0025(14) -0.0044(19)
C9 0.039(2) 0.057(3) 0.049(3) 0.008(3) -0.012(2) 0.018(2)
C16 0.090(4) 0.043(2) 0.053(4) -0.014(2) 0.017(3) -0.032(3)
O2 0.0345(17) 0.0388(18) 0.091(3) -0.0217(18) -0.0094(18) 0.0016(15)
O1 0.0342(17) 0.049(2) 0.065(2) -0.0088(18) -0.0007(16) -0.0061(15)
C1 0.0199(17) 0.037(2) 0.0186(16) -0.0034(15) 0.0007(14) -0.0019(17)
C6 0.027(2) 0.045(2) 0.026(2) -0.0071(18) -0.0037(16) -0.0025(19)
O5 0.087(3) 0.0252(16) 0.066(2) 0.0128(16) 0.028(2) 0.0123(18)
C7 0.052(3) 0.040(3) 0.107(5) -0.023(3) -0.024(3) -0.005(3)

loop_
_atom_type_symbol
_atom_type_description
_atom_type_scat_dispersion_real
_atom_type_scat_dispersion_imag
_atom_type_scat_source
C C 0.0033 0.0016 'International Tables Vol C Tables 4.2.6.8 and 6.1.1.4'
H H 0.0000 0.0000 'International Tables Vol C Tables 4.2.6.8 and 6.1.1.4'
O O 0.0106 0.0060 'International Tables Vol C Tables 4.2.6.8 and 6.1.1.4'
Mo Mo -1.6832 0.6857 'International Tables Vol C Tables 4.2.6.8 and 6.1.1.4'

loop_
_exptl_crystal_face_index_h
_exptl_crystal_face_index_k
_exptl_crystal_face_index_l
_exptl_crystal_face_perp_dist
0 0 -1 0.024
0 0 1 0.081
-1 0 0 0.028
1 0 0 0.123
0 1 0 0.118
0 -1 0 0.116
1 1 0 0.104
1 -1 0 0.110

loop_
_geom_angle_atom_site_label_1
_geom_angle_atom_site_label_2
_geom_angle_atom_site_label_3
_geom_angle
C19 Mo1 C20 80.21(17)
C19 Mo1 C11 84.68(17)
C20 Mo1 C11 84.14(16)
C19 Mo1 C1 91.95(16)
C20 Mo1 C1 97.23(15)
C11 Mo1 C1 176.11(16)
C19 Mo1 C2 125.80(17)
C20 Mo1 C2 90.03(15)
C11 Mo1 C2 147.53(14)
C1 Mo1 C2 36.30(15)
C19 Mo1 C5 88.97(16)
C20 Mo1 C5 131.92(14)
C11 Mo1 C5 141.63(14)
C1 Mo1 C5 36.05(12)
C2 Mo1 C5 59.32(14)
C19 Mo1 C12 81.21(18)
C20 Mo1 C12 118.08(16)
C11 Mo1 C12 35.59(16)
C1 Mo1 C12 141.91(15)
C2 Mo1 C12 145.51(16)
C5 Mo1 C12 106.03(14)
C19 Mo1 C10 119.03(16)
C20 Mo1 C10 83.10(15)
C11 Mo1 C10 35.32(15)
C1 Mo1 C10 148.38(14)
C2 Mo1 C10 112.29(15)
C5 Mo1 C10 140.43(14)
C12 Mo1 C10 57.01(16)
C19 Mo1 C3 146.19(16)
C20 Mo1 C3 117.47(15)
C11 Mo1 C3 123.61(18)
C1 Mo1 C3 58.93(14)
C2 Mo1 C3 35.20(14)
C5 Mo1 C3 57.52(14)
C12 Mo1 C3 110.33(15)
C10 Mo1 C3 92.73(15)
C19 Mo1 C4 118.25(17)
C20 Mo1 C4 148.21(15)
C11 Mo1 C4 121.11(16)
C1 Mo1 C4 58.96(15)
C2 Mo1 C4 58.22(14)
C5 Mo1 C4 34.74(15)
C12 Mo1 C4 91.46(14)
C10 Mo1 C4 106.10(16)
C3 Mo1 C4 33.79(14)
C8 O4 C9 115.1(4)
C11 C12 C13 108.2(4)
C11 C12 Mo1 68.3(2)
C13 C12 Mo1 98.1(3)
C11 C12 H12 125.8
C13 C12 H12 126.0
Mo1 C12 H12 100.9
C17 C18 C13 120.9(4)
C17 C18 C10 132.0(4)
C13 C18 C10 107.2(3)
C4 C5 C1 109.0(4)
C4 C5 Mo1 75.9(2)
C1 C5 Mo1 70.7(2)
C4 C5 H5 125.6
C1 C5 H5 125.5
Mo1 C5 H5 119.5
C10 C11 C12 106.1(4)
C10 C11 Mo1 76.4(2)
C12 C11 Mo1 76.1(3)
C10 C11 H11 127.1
C12 C11 H11 126.8
Mo1 C11 H11 113.2
C14 C13 C18 120.1(4)
C14 C13 C12 133.5(4)
C18 C13 C12 106.4(4)
O3 C8 O4 124.6(4)
O3 C8 C2 123.3(4)
O4 C8 C2 111.9(4)
C3 C2 C1 107.8(3)
C3 C2 C8 124.3(4)
C1 C2 C8 127.0(4)
C3 C2 Mo1 76.1(2)
C1 C2 Mo1 71.2(2)
C8 C2 Mo1 126.8(3)
O5 C19 Mo1 176.9(4)
C11 C10 C18 107.8(4)
C11 C10 Mo1 68.3(2)
C18 C10 Mo1 97.5(2)
C11 C10 H10 126.0
C18 C10 H10 126.1
Mo1 C10 H10 102.0
C4 C3 C2 108.7(4)
C4 C3 Mo1 73.4(2)
C2 C3 Mo1 68.7(2)
C4 C3 H3 125.7
C2 C3 H3 125.6
Mo1 C3 H3 123.7
C18 C17 C16 118.0(5)
C18 C17 H17 121.1
C16 C17 H17 120.9
C13 C14 C15 118.1(5)
C13 C14 H14 121.0
C15 C14 H14 120.9
O6 C20 Mo1 177.8(4)
C16 C15 C14 121.6(5)
C16 C15 H15 119.0
C14 C15 H15 119.4
C3 C4 C5 107.9(4)
C3 C4 Mo1 72.8(2)
C5 C4 Mo1 69.3(2)
C3 C4 H4 126.1
C5 C4 H4 126.0
Mo1 C4 H4 123.6
O4 C9 H9A 110.1
O4 C9 H9B 108.9
H9A C9 H9B 109.5
O4 C9 H9C 109.4
H9A C9 H9C 109.5
H9B C9 H9C 109.5
C15 C16 C17 121.3(5)
C15 C16 H16 119.2
C17 C16 H16 119.5
C6 O2 C7 115.7(4)
C5 C1 C2 106.5(3)
C5 C1 C6 124.3(4)
C2 C1 C6 129.2(3)
C5 C1 Mo1 73.3(2)
C2 C1 Mo1 72.5(2)
C6 C1 Mo1 119.2(3)
O1 C6 O2 122.5(4)
O1 C6 C1 126.6(4)
O2 C6 C1 110.8(3)
O2 C7 H7A 109.4
O2 C7 H7B 109.1
H7A C7 H7B 109.5
O2 C7 H7C 110.0
H7A C7 H7C 109.5
H7B C7 H7C 109.5

loop_
_geom_bond_atom_site_label_1
_geom_bond_atom_site_label_2
_geom_bond_distance
Mo1 C19 1.964(4)
Mo1 C20 1.965(4)
Mo1 C11 2.268(4)
Mo1 C1 2.299(4)
Mo1 C2 2.315(4)
Mo1 C5 2.334(3)
Mo1 C12 2.370(5)
Mo1 C10 2.373(4)
Mo1 C3 2.412(4)
Mo1 C4 2.419(4)
O4 C8 1.322(5)
O4 C9 1.456(5)
C12 C11 1.421(7)
C12 C13 1.462(6)
C12 H12 0.9300
O6 C20 1.151(5)
C18 C17 1.383(6)
C18 C13 1.417(6)
C18 C10 1.467(6)
C5 C4 1.421(6)
C5 C1 1.434(5)
C5 H5 0.9300
C11 C10 1.411(6)
C11 H11 0.9300
C13 C14 1.389(6)
O3 C8 1.224(5)
C8 C2 1.482(6)
C2 C3 1.433(6)
C2 C1 1.437(6)
C19 O5 1.148(5)
C10 H10 0.9300
C3 C4 1.404(6)
C3 H3 0.9300
C17 C16 1.400(7)
C17 H17 0.9300
C14 C15 1.397(8)
C14 H14 0.9300
C15 C16 1.362(8)
C15 H15 0.9300
C4 H4 0.9300
C9 H9A 0.9601
C9 H9B 0.9600
C9 H9C 0.9601
C16 H16 0.9300
O2 C6 1.315(5)
O2 C7 1.443(6)
O1 C6 1.214(5)
C1 C6 1.484(6)
C7 H7A 0.9600
C7 H7B 0.9599
C7 H7C 0.9601
